data_7033381
loop_
_publ_author_name
'D'Alessio, Daniel'
'Lombardo, Daniel M.'
'Vaughan, Jamila G.'
'Skelton, Brian W.'
'Barnard, Keith R.'
'Ogden, Mark I.'

_publ_section_title
;
 Structural variations in metal complexes of a tertiary \a-hydroxyoxime.
;
_journal_issue 16
_journal_name_full 'Dalton transactions (Cambridge, England : 2003)'
_journal_page_first 7163
_journal_page_last 7168
_journal_paper_doi 10.1039/c4dt03393k
_journal_volume 44
_journal_year 2015
_chemical_formula_moiety 'C38 H46 Cu N2 O10 P2'
_chemical_formula_sum 'C38 H46 Cu N2 O10 P2'
_chemical_formula_weight 816.25
_chemical_name_systematic
;
 ?
;
_space_group_IT_number 2
_symmetry_cell_setting triclinic
_symmetry_space_group_name_Hall '-P 1'
_symmetry_space_group_name_H-M 'P -1'
_atom_sites_solution_hydrogens geom
_atom_sites_solution_primary direct
_atom_sites_solution_secondary difmap
_audit_creation_date 2011-03-16T19:04:10-00:00
_audit_creation_method 'WinGX routine CIF_UPDATE'
_audit_update_record
;
2014-11-24 deposited with the CCDC.
2014-12-10 downloaded from the CCDC.
;
_cell_angle_alpha 96.039(2)
_cell_angle_beta 95.892(2)
_cell_angle_gamma 99.024(2)
_cell_formula_units_Z 4
_cell_length_a 9.9432(3)
_cell_length_b 19.4692(6)
_cell_length_c 20.9054(5)
_cell_measurement_reflns_used 11760
_cell_measurement_temperature 150(2)
_cell_measurement_theta_max 30.6853
_cell_measurement_theta_min 3.6824
_cell_volume 3945.4(2)
_computing_cell_refinement
;
        CrysAlisPro, Oxford Diffraction Ltd.,
        Version 1.171.33.52 (release 06-11-2009 CrysAlis171 .NET)
        (compiled Nov  6 2009,16:24:50)
;
_computing_data_collection
;
        CrysAlisPro, Oxford Diffraction Ltd.,
        Version 1.171.33.52 (release 06-11-2009 CrysAlis171 .NET)
        (compiled Nov  6 2009,16:24:50)
;
_computing_data_reduction
;
        CrysAlisPro, Oxford Diffraction Ltd.,
        Version 1.171.33.52 (release 06-11-2009 CrysAlis171 .NET)
        (compiled Nov  6 2009,16:24:50)
;
_computing_molecular_graphics 'Diamond (Brandenburg, K., (1999)'
_computing_publication_material 'WinGX Farrugia, L. J. (1999)'
_computing_structure_refinement 'SHELXL-97 (Sheldrick, 2008)'
_computing_structure_solution 'SIR92 (Altomare et al., 1994)'
_diffrn_ambient_temperature 150(2)
_diffrn_detector_area_resol_mean 10.4738
_diffrn_measured_fraction_theta_full 0.995
_diffrn_measured_fraction_theta_max 0.882
_diffrn_measurement_device_type 'Oxford Diffraction Gemini diffractometer'
_diffrn_measurement_method '\w scans'
_diffrn_orient_matrix_UB_11 -0.0706760642
_diffrn_orient_matrix_UB_12 -0.0088629455
_diffrn_orient_matrix_UB_13 -0.0119966843
_diffrn_orient_matrix_UB_21 -0.0170784312
_diffrn_orient_matrix_UB_22 0.0032445721
_diffrn_orient_matrix_UB_23 0.0321536513
_diffrn_orient_matrix_UB_31 -0.0031504869
_diffrn_orient_matrix_UB_32 0.0359238917
_diffrn_orient_matrix_UB_33 -0.0014836237
_diffrn_radiation_monochromator graphite
_diffrn_radiation_type MoK\a
_diffrn_radiation_wavelength 0.71073
_diffrn_reflns_av_R_equivalents 0.0539
_diffrn_reflns_av_unetI/netI 0.1444
_diffrn_reflns_limit_h_max 14
_diffrn_reflns_limit_h_min -13
_diffrn_reflns_limit_k_max 27
_diffrn_reflns_limit_k_min -27
_diffrn_reflns_limit_l_max 28
_diffrn_reflns_limit_l_min -29
_diffrn_reflns_number 42028
_diffrn_reflns_theta_full 28.5
_diffrn_reflns_theta_max 30.74
_diffrn_reflns_theta_min 3.69
_exptl_absorpt_coefficient_mu 0.692
_exptl_absorpt_correction_T_max 0.948
_exptl_absorpt_correction_T_min 0.848
_exptl_absorpt_correction_type analytical
_exptl_absorpt_process_details
;
        CrysAlisPro, Oxford Diffraction Ltd.,
        Version 1.171.33.52 (release 06-11-2009 CrysAlis171 .NET)
        (compiled Nov  6 2009,16:24:50)
Analytical numeric absorption correction using a multifaceted crystal
                        model based on expressions derived by R.C. Clark & J.S.
        (Clark, R. C. & Reid, J. S. (1995). Acta Cryst. A51, 887-897)
;
_exptl_crystal_colour pale_blue
_exptl_crystal_density_diffrn 1.374
_exptl_crystal_density_method 'not measured'
_exptl_crystal_description rod
_exptl_crystal_F_000 1708
_exptl_crystal_size_max 0.32
_exptl_crystal_size_mid 0.17
_exptl_crystal_size_min 0.08
_refine_diff_density_max 0.597
_refine_diff_density_min -0.624
_refine_diff_density_rms 0.071
_refine_ls_extinction_method none
_refine_ls_goodness_of_fit_ref 0.812
_refine_ls_hydrogen_treatment mixed
_refine_ls_matrix_type full
_refine_ls_number_parameters 987
_refine_ls_number_reflns 21693
_refine_ls_number_restraints 0
_refine_ls_restrained_S_all 0.812
_refine_ls_R_factor_all 0.1052
_refine_ls_R_factor_gt 0.0468
_refine_ls_shift/su_max 0.018
_refine_ls_shift/su_mean 0.001
_refine_ls_structure_factor_coef Fsqd
_refine_ls_weighting_details 'calc w=1/[\s^2^(Fo^2^)+(0.0355P)^2^] where P=(Fo^2^+2Fc^2^)/3'
_refine_ls_weighting_scheme calc
_refine_ls_wR_factor_gt 0.0835
_refine_ls_wR_factor_ref 0.0925
_reflns_number_gt 11054
_reflns_number_total 21693
_reflns_threshold_expression I>2\s(I)
_cod_data_source_file c4dt03393k2.cif
_cod_data_source_block mojvf12
_cod_depositor_comments 'Adding full bibliography for 7033377--7033384.cif.'
_cod_original_cell_volume 3945.36(19)
_cod_original_sg_symbol_Hall '-p 1'
_cod_database_code 7033381

loop_
_symmetry_equiv_pos_as_xyz
'x, y, z'
'-x, -y, -z'

loop_
_atom_site_label
_atom_site_type_symbol
_atom_site_fract_x
_atom_site_fract_y
_atom_site_fract_z
_atom_site_U_iso_or_equiv
_atom_site_adp_type
_atom_site_occupancy
_atom_site_symmetry_multiplicity
_atom_site_calc_flag
_atom_site_refinement_flags
Cu1 Cu 0.62096(3) 0.261341(16) 0.277118(13) 0.02188(8) Uani 1 1 d .
Cu2 Cu 0.33002(3) 0.240836(15) 0.802637(13) 0.01941(7) Uani 1 1 d .
P1 P 0.74105(7) 0.42322(3) 0.25872(3) 0.02226(15) Uani 1 1 d .
O11 O 0.71359(16) 0.34605(8) 0.23259(7) 0.0235(4) Uani 1 1 d .
O12 O 0.64425(16) 0.44474(8) 0.30500(8) 0.0264(4) Uani 1 1 d .
O13 O 0.73524(19) 0.46395(10) 0.19815(8) 0.0306(4) Uani 1 1 d .
H13O H 0.7075 0.5019 0.2077 0.059(10) Uiso 1 1 calc R
C11 C 0.9139(2) 0.44605(13) 0.29839(11) 0.0249(6) Uani 1 1 d .
C12 C 1.0087(3) 0.40169(15) 0.28952(12) 0.0336(7) Uani 1 1 d .
H12 H 0.9807 0.3573 0.2642 0.04 Uiso 1 1 calc R
C13 C 1.1443(3) 0.42169(17) 0.31742(14) 0.0439(8) Uani 1 1 d .
H13 H 1.2086 0.391 0.3113 0.053 Uiso 1 1 calc R
C14 C 1.1849(3) 0.4860(2) 0.35390(14) 0.0533(9) Uani 1 1 d .
H14 H 1.2778 0.5 0.3724 0.064 Uiso 1 1 calc R
C15 C 1.0925(3) 0.52986(19) 0.36363(13) 0.0519(9) Uani 1 1 d .
H15 H 1.1215 0.5742 0.389 0.062 Uiso 1 1 calc R
C16 C 0.9566(3) 0.51021(15) 0.33668(13) 0.0397(7) Uani 1 1 d .
H16 H 0.8925 0.5407 0.3444 0.048 Uiso 1 1 calc R
P2 P 0.65232(7) 0.11119(4) 0.19440(3) 0.02694(16) Uani 1 1 d .
O21 O 0.70947(17) 0.18760(8) 0.21624(8) 0.0289(4) Uani 1 1 d .
O22 O 0.55939(18) 0.07703(9) 0.23914(8) 0.0310(4) Uani 1 1 d .
O23 O 0.77784(17) 0.07261(10) 0.18765(9) 0.0339(4) Uani 1 1 d .
H23O H 0.7554 0.0303 0.1928 0.043(9) Uiso 1 1 calc R
C21 C 0.5572(3) 0.10242(13) 0.11483(11) 0.0248(6) Uani 1 1 d .
C22 C 0.5913(3) 0.14944(14) 0.07147(12) 0.0327(6) Uani 1 1 d .
H22 H 0.6638 0.1879 0.0843 0.039 Uiso 1 1 calc R
C23 C 0.5210(3) 0.14126(15) 0.00924(13) 0.0391(7) Uani 1 1 d .
H23 H 0.5475 0.173 -0.0206 0.047 Uiso 1 1 calc R
C24 C 0.4127(3) 0.08690(15) -0.00876(13) 0.0399(7) Uani 1 1 d .
H24 H 0.3627 0.0818 -0.0507 0.048 Uiso 1 1 calc R
C25 C 0.3769(3) 0.04004(15) 0.03385(13) 0.0401(7) Uani 1 1 d .
H25 H 0.3029 0.0023 0.0211 0.048 Uiso 1 1 calc R
C26 C 0.4485(3) 0.04763(14) 0.09537(12) 0.0342(7) Uani 1 1 d .
H26 H 0.423 0.015 0.1245 0.041 Uiso 1 1 calc R
C1 C 0.7976(2) 0.29561(13) 0.39869(11) 0.0212(5) Uani 1 1 d .
N1 N 0.78033(19) 0.26270(10) 0.34182(9) 0.0210(4) Uani 1 1 d .
O1 O 0.88620(17) 0.22948(10) 0.32305(9) 0.0320(4) Uani 1 1 d .
H1 H 0.8619 0.2065 0.2863 0.063(11) Uiso 1 1 calc R
C111 C 0.9219(2) 0.29828(14) 0.44650(11) 0.0239(6) Uani 1 1 d .
C112 C 0.9330(3) 0.24432(15) 0.48365(12) 0.0325(6) Uani 1 1 d .
H112 H 0.8654 0.2031 0.4764 0.039 Uiso 1 1 calc R
C113 C 1.0433(3) 0.25049(17) 0.53174(13) 0.0416(8) Uani 1 1 d .
H113 H 1.0499 0.2138 0.5579 0.05 Uiso 1 1 calc R
C114 C 1.1433(3) 0.30973(18) 0.54159(13) 0.0433(8) Uani 1 1 d .
H114 H 1.2184 0.3139 0.5745 0.052 Uiso 1 1 calc R
C115 C 1.1339(3) 0.36223(17) 0.50392(13) 0.0441(8) Uani 1 1 d .
H115 H 1.2033 0.4027 0.5105 0.053 Uiso 1 1 calc R
C116 C 1.0236(3) 0.35719(16) 0.45593(13) 0.0381(7) Uani 1 1 d .
H116 H 1.0181 0.3939 0.4298 0.046 Uiso 1 1 calc R
C121 C 0.6768(2) 0.32912(13) 0.41941(10) 0.0207(5) Uani 1 1 d .
O121 O 0.58195(17) 0.33062(10) 0.36322(8) 0.0257(4) Uani 1 1 d .
H121 H 0.590(3) 0.3688(14) 0.3534(12) 0.031(8) Uiso 1 1 d .
C122 C 0.7241(2) 0.40366(13) 0.45496(12) 0.0269(6) Uani 1 1 d .
H12A H 0.7967 0.4027 0.4909 0.032 Uiso 1 1 calc R
H12B H 0.7638 0.4346 0.4246 0.032 Uiso 1 1 calc R
C123 C 0.6057(3) 0.43336(14) 0.48213(13) 0.0367(7) Uani 1 1 d .
H12C H 0.6404 0.4805 0.506 0.044 Uiso 1 1 calc R
H12D H 0.5368 0.4383 0.4459 0.044 Uiso 1 1 calc R
C124 C 0.5380(3) 0.38602(15) 0.52735(13) 0.0390(7) Uani 1 1 d .
H12E H 0.46 0.4057 0.5434 0.047 Uiso 1 1 calc R
H12F H 0.6049 0.3836 0.5652 0.047 Uiso 1 1 calc R
C125 C 0.4868(3) 0.31251(14) 0.49170(12) 0.0322(6) Uani 1 1 d .
H12G H 0.4471 0.2816 0.5221 0.039 Uiso 1 1 calc R
H12H H 0.4135 0.3145 0.4564 0.039 Uiso 1 1 calc R
C126 C 0.6023(2) 0.28202(13) 0.46336(11) 0.0258(6) Uani 1 1 d .
H12I H 0.5644 0.2359 0.4382 0.031 Uiso 1 1 calc R
H12J H 0.6693 0.2743 0.4992 0.031 Uiso 1 1 calc R
C2 C 0.3396(2) 0.22416(13) 0.22041(11) 0.0208(5) Uani 1 1 d .
N2 N 0.4557(2) 0.26052(11) 0.21692(9) 0.0226(5) Uani 1 1 d .
O2 O 0.46566(19) 0.29985(10) 0.16527(8) 0.0320(4) Uani 1 1 d .
H2 H 0.5422 0.3263 0.1704 0.082(13) Uiso 1 1 calc R
C211 C 0.2186(2) 0.21949(13) 0.17151(11) 0.0248(6) Uani 1 1 d .
C212 C 0.1087(3) 0.25195(17) 0.18449(14) 0.0477(9) Uani 1 1 d .
H212 H 0.1134 0.2817 0.224 0.057 Uiso 1 1 calc R
C213 C -0.0087(3) 0.2413(2) 0.14002(15) 0.0618(11) Uani 1 1 d .
H213 H -0.0848 0.2628 0.1496 0.074 Uiso 1 1 calc R
C214 C -0.0145(3) 0.20023(19) 0.08305(15) 0.0511(9) Uani 1 1 d .
H214 H -0.0946 0.1936 0.0526 0.061 Uiso 1 1 calc R
C215 C 0.0937(3) 0.16829(17) 0.06896(14) 0.0532(9) Uani 1 1 d .
H215 H 0.0887 0.1393 0.029 0.064 Uiso 1 1 calc R
C216 C 0.2106(3) 0.17829(16) 0.11323(13) 0.0428(8) Uani 1 1 d .
H216 H 0.2861 0.1564 0.1032 0.051 Uiso 1 1 calc R
C221 C 0.3313(2) 0.18244(13) 0.27816(12) 0.0264(6) Uani 1 1 d .
O221 O 0.46986(18) 0.17985(10) 0.30592(9) 0.0312(5) Uani 1 1 d .
H221 H 0.486(3) 0.1461(16) 0.2854(14) 0.049(10) Uiso 1 1 d .
C222 C 0.2508(3) 0.10859(14) 0.25774(12) 0.0379(7) Uani 1 1 d .
H22A H 0.1592 0.1115 0.2357 0.046 Uiso 1 1 calc R
H22B H 0.2995 0.083 0.2265 0.046 Uiso 1 1 calc R
C223 C 0.2338(4) 0.06836(17) 0.31577(15) 0.0655(11) Uani 1 1 d .
H22C H 0.1791 0.0213 0.3012 0.079 Uiso 1 1 calc R
H22D H 0.325 0.0623 0.3359 0.079 Uiso 1 1 calc R
C224 C 0.1633(4) 0.1068(2) 0.36495(15) 0.0742(13) Uani 1 1 d .
H22E H 0.154 0.0799 0.4024 0.089 Uiso 1 1 calc R
H22F H 0.07 0.1104 0.3455 0.089 Uiso 1 1 calc R
C225 C 0.2437(3) 0.18038(16) 0.38841(13) 0.0442(8) Uani 1 1 d .
H22G H 0.1926 0.2055 0.4188 0.053 Uiso 1 1 calc R
H22H H 0.3338 0.1769 0.4117 0.053 Uiso 1 1 calc R
C226 C 0.2653(3) 0.22118(14) 0.33070(11) 0.0294(6) Uani 1 1 d .
H22I H 0.1755 0.2304 0.3116 0.035 Uiso 1 1 calc R
H22J H 0.3243 0.267 0.3462 0.035 Uiso 1 1 calc R
P3 P 0.43495(7) 0.39383(3) 0.73442(3) 0.02304(15) Uani 1 1 d .
O31 O 0.41662(16) 0.31545(9) 0.71814(8) 0.0287(4) Uani 1 1 d .
O32 O 0.34302(16) 0.41793(8) 0.78307(7) 0.0247(4) Uani 1 1 d .
O33 O 0.40820(18) 0.42794(10) 0.67102(8) 0.0307(4) Uani 1 1 d .
H33O H 0.3887 0.468 0.6804 0.038(9) Uiso 1 1 calc R
C31 C 0.6118(2) 0.42659(13) 0.76742(11) 0.0246(6) Uani 1 1 d .
C32 C 0.7116(3) 0.38472(15) 0.75901(12) 0.0331(6) Uani 1 1 d .
H32 H 0.6865 0.3384 0.7373 0.04 Uiso 1 1 calc R
C33 C 0.8478(3) 0.41092(17) 0.78239(13) 0.0405(7) Uani 1 1 d .
H33 H 0.9161 0.3826 0.7762 0.049 Uiso 1 1 calc R
C34 C 0.8844(3) 0.47784(17) 0.81459(12) 0.0395(7) Uani 1 1 d .
H34 H 0.9776 0.4954 0.8307 0.047 Uiso 1 1 calc R
C35 C 0.7860(3) 0.51917(16) 0.82338(13) 0.0392(7) Uani 1 1 d .
H35 H 0.8116 0.5652 0.8457 0.047 Uiso 1 1 calc R
C36 C 0.6497(3) 0.49398(14) 0.79980(12) 0.0326(6) Uani 1 1 d .
H36 H 0.5822 0.5229 0.8058 0.039 Uiso 1 1 calc R
C3 C 0.5041(2) 0.31037(12) 0.91495(10) 0.0162(5) Uani 1 1 d .
N3 N 0.49459(18) 0.26416(10) 0.86602(9) 0.0195(4) Uani 1 1 d .
O3 O 0.60750(16) 0.23183(10) 0.85794(8) 0.0293(4) Uani 1 1 d .
H3 H 0.5907 0.2031 0.824 0.062(11) Uiso 1 1 calc R
C311 C 0.6321(2) 0.33448(12) 0.96029(11) 0.0189(5) Uani 1 1 d .
C312 C 0.6419(2) 0.32410(13) 1.02571(11) 0.0234(6) Uani 1 1 d .
H312 H 0.5662 0.299 1.0424 0.028 Uiso 1 1 calc R
C313 C 0.7626(3) 0.35066(14) 1.06606(11) 0.0299(6) Uani 1 1 d .
H313 H 0.7698 0.3433 1.1104 0.036 Uiso 1 1 calc R
C314 C 0.8726(2) 0.38784(14) 1.04187(12) 0.0284(6) Uani 1 1 d .
H314 H 0.9551 0.4059 1.0697 0.034 Uiso 1 1 calc R
C315 C 0.8627(2) 0.39861(13) 0.97778(12) 0.0280(6) Uani 1 1 d .
H315 H 0.9382 0.4243 0.9614 0.034 Uiso 1 1 calc R
C316 C 0.7425(2) 0.37203(13) 0.93700(11) 0.0237(6) Uani 1 1 d .
H316 H 0.7361 0.3797 0.8927 0.028 Uiso 1 1 calc R
C321 C 0.3758(2) 0.34295(12) 0.92054(10) 0.0179(5) Uani 1 1 d .
O321 O 0.28734(15) 0.32482(9) 0.85927(8) 0.0190(4) Uani 1 1 d .
H321 H 0.303(3) 0.3561(17) 0.8336(15) 0.072(12) Uiso 1 1 d .
C322 C 0.4148(2) 0.42322(12) 0.93585(11) 0.0215(5) Uani 1 1 d .
H32A H 0.4854 0.4349 0.9741 0.026 Uiso 1 1 calc R
H32B H 0.4548 0.4424 0.8987 0.026 Uiso 1 1 calc R
C323 C 0.2910(2) 0.45726(13) 0.94940(12) 0.0261(6) Uani 1 1 d .
H32C H 0.3197 0.5086 0.96 0.031 Uiso 1 1 calc R
H32D H 0.2222 0.4482 0.9104 0.031 Uiso 1 1 calc R
C324 C 0.2284(2) 0.42746(13) 1.00545(12) 0.0287(6) Uani 1 1 d .
H32E H 0.1503 0.451 1.0155 0.034 Uiso 1 1 calc R
H32F H 0.2975 0.4364 1.0443 0.034 Uiso 1 1 calc R
C325 C 0.1784(2) 0.34845(13) 0.98886(12) 0.0267(6) Uani 1 1 d .
H32G H 0.1381 0.3296 1.0261 0.032 Uiso 1 1 calc R
H32H H 0.1061 0.3396 0.9513 0.032 Uiso 1 1 calc R
C326 C 0.2971(2) 0.31121(13) 0.97283(11) 0.0216(5) Uani 1 1 d .
H32I H 0.2608 0.2612 0.9578 0.026 Uiso 1 1 calc R
H32J H 0.3614 0.3136 1.0127 0.026 Uiso 1 1 calc R
P4 P 0.37327(6) 0.08799(3) 0.75041(3) 0.02224(15) Uani 1 1 d .
O41 O 0.42070(16) 0.16704(8) 0.76341(7) 0.0237(4) Uani 1 1 d .
O42 O 0.27287(17) 0.05893(8) 0.79386(8) 0.0269(4) Uani 1 1 d .
O43 O 0.50719(16) 0.05548(10) 0.75676(9) 0.0300(4) Uani 1 1 d .
H43O H 0.4877 0.0133 0.7628 0.044(9) Uiso 1 1 calc R
C41 C 0.2973(2) 0.06734(13) 0.66713(11) 0.0240(6) Uani 1 1 d .
C42 C 0.3159(3) 0.11637(14) 0.62421(12) 0.0310(6) Uani 1 1 d .
H42 H 0.3705 0.161 0.6385 0.037 Uiso 1 1 calc R
C43 C 0.2553(3) 0.10078(17) 0.56020(13) 0.0458(8) Uani 1 1 d .
H43 H 0.2677 0.1346 0.5308 0.055 Uiso 1 1 calc R
C44 C 0.1768(3) 0.03549(18) 0.53995(13) 0.0468(8) Uani 1 1 d .
H44 H 0.1342 0.0248 0.4965 0.056 Uiso 1 1 calc R
C45 C 0.1598(3) -0.01388(17) 0.58179(14) 0.0463(8) Uani 1 1 d .
H45 H 0.1084 -0.0591 0.5669 0.056 Uiso 1 1 calc R
C46 C 0.2178(3) 0.00211(15) 0.64598(12) 0.0359(7) Uani 1 1 d .
H46 H 0.203 -0.0315 0.6754 0.043 Uiso 1 1 calc R
C4 C 0.0454(2) 0.18906(12) 0.74464(11) 0.0207(5) Uani 1 1 d .
N4 N 0.1627(2) 0.22385(10) 0.73834(9) 0.0205(4) Uani 1 1 d .
O4 O 0.17350(18) 0.24883(10) 0.67910(7) 0.0290(4) Uani 1 1 d .
H4 H 0.2533 0.2706 0.6788 0.051(10) Uiso 1 1 calc R
C411 C -0.0730(2) 0.17674(13) 0.69172(11) 0.0262(6) Uani 1 1 d .
C412 C -0.1618(3) 0.22382(18) 0.68806(15) 0.0617(11) Uani 1 1 d .
H412 H -0.146 0.2655 0.7177 0.074 Uiso 1 1 calc R
C413 C -0.2753(4) 0.2104(2) 0.64070(17) 0.0756(13) Uani 1 1 d .
H413 H -0.3375 0.2428 0.6388 0.091 Uiso 1 1 calc R
C414 C -0.2978(3) 0.15205(19) 0.59773(15) 0.0521(9) Uani 1 1 d .
H414 H -0.3765 0.1427 0.5663 0.062 Uiso 1 1 calc R
C415 C -0.2071(3) 0.10639(16) 0.59948(13) 0.0455(8) Uani 1 1 d .
H415 H -0.2209 0.0661 0.5682 0.055 Uiso 1 1 calc R
C416 C -0.0941(3) 0.11856(15) 0.64694(12) 0.0358(7) Uani 1 1 d .
H416 H -0.0317 0.0863 0.6482 0.043 Uiso 1 1 calc R
C421 C 0.0272(2) 0.16424(13) 0.81030(11) 0.0217(5) Uani 1 1 d .
O421 O 0.16044(16) 0.16679(10) 0.84608(8) 0.0224(4) Uani 1 1 d .
H421 H 0.184(3) 0.1325(14) 0.8328(12) 0.031(9) Uiso 1 1 d .
C422 C -0.0555(3) 0.08984(13) 0.80420(12) 0.0278(6) Uani 1 1 d .
H42A H -0.144 0.0877 0.777 0.033 Uiso 1 1 calc R
H42B H -0.0041 0.0564 0.7825 0.033 Uiso 1 1 calc R
C423 C -0.0830(3) 0.06831(14) 0.87053(13) 0.0354(7) Uani 1 1 d .
H42C H -0.139 0.0209 0.8649 0.042 Uiso 1 1 calc R
H42D H 0.0051 0.0666 0.8966 0.042 Uiso 1 1 calc R
C424 C -0.1583(3) 0.12015(15) 0.90631(14) 0.0391(7) Uani 1 1 d .
H42E H -0.1722 0.1062 0.9497 0.047 Uiso 1 1 calc R
H42F H -0.2496 0.119 0.882 0.047 Uiso 1 1 calc R
C425 C -0.0768(3) 0.19460(14) 0.91376(12) 0.0299(6) Uani 1 1 d .
H42G H -0.1305 0.2277 0.9343 0.036 Uiso 1 1 calc R
H42H H 0.01 0.1971 0.9424 0.036 Uiso 1 1 calc R
C426 C -0.0449(2) 0.21600(13) 0.84813(12) 0.0259(6) Uani 1 1 d .
H42I H 0.014 0.2627 0.8549 0.031 Uiso 1 1 calc R
H42J H -0.1316 0.22 0.822 0.031 Uiso 1 1 calc R

loop_
_atom_site_aniso_label
_atom_site_aniso_U_11
_atom_site_aniso_U_22
_atom_site_aniso_U_33
_atom_site_aniso_U_23
_atom_site_aniso_U_13
_atom_site_aniso_U_12
Cu1 0.01918(16) 0.02438(18) 0.02135(16) 0.00098(13) 0.00225(12) 0.00277(13)
Cu2 0.01848(16) 0.01821(17) 0.02066(15) 0.00105(13) -0.00269(12) 0.00466(12)
P1 0.0253(4) 0.0191(4) 0.0230(3) 0.0053(3) 0.0033(3) 0.0039(3)
O11 0.0270(9) 0.0180(9) 0.0254(9) 0.0029(8) 0.0014(7) 0.0048(7)
O12 0.0297(10) 0.0226(10) 0.0307(9) 0.0111(8) 0.0083(8) 0.0077(8)
O13 0.0449(12) 0.0245(11) 0.0266(9) 0.0066(8) 0.0095(8) 0.0133(9)
C11 0.0252(14) 0.0277(15) 0.0198(12) 0.0030(12) 0.0039(10) -0.0029(11)
C12 0.0269(15) 0.0394(18) 0.0354(15) 0.0110(14) 0.0066(12) 0.0023(13)
C13 0.0276(16) 0.060(2) 0.0449(18) 0.0180(17) 0.0033(13) 0.0039(15)
C14 0.0354(19) 0.077(3) 0.0381(18) 0.0202(18) -0.0072(15) -0.0206(18)
C15 0.052(2) 0.058(2) 0.0304(17) -0.0058(16) -0.0026(15) -0.0247(18)
C16 0.0446(18) 0.0373(18) 0.0329(16) -0.0041(14) 0.0067(13) -0.0018(14)
P2 0.0344(4) 0.0194(4) 0.0283(4) 0.0031(3) 0.0032(3) 0.0088(3)
O21 0.0347(10) 0.0195(10) 0.0332(10) 0.0052(8) -0.0012(8) 0.0087(8)
O22 0.0442(11) 0.0212(10) 0.0319(10) 0.0074(8) 0.0102(8) 0.0125(8)
O23 0.0347(11) 0.0241(11) 0.0455(11) 0.0091(10) 0.0068(9) 0.0086(9)
C21 0.0291(14) 0.0197(14) 0.0273(13) 0.0016(12) 0.0091(11) 0.0070(11)
C22 0.0344(16) 0.0275(16) 0.0344(15) 0.0048(13) 0.0027(12) 0.0005(12)
C23 0.0493(19) 0.0396(18) 0.0302(15) 0.0115(14) 0.0047(13) 0.0085(15)
C24 0.0502(19) 0.0393(18) 0.0285(15) 0.0011(14) -0.0057(14) 0.0114(15)
C25 0.0442(18) 0.0341(18) 0.0360(16) -0.0058(14) 0.0022(14) -0.0033(14)
C26 0.0435(17) 0.0284(16) 0.0307(15) 0.0034(13) 0.0097(13) 0.0027(13)
C1 0.0185(13) 0.0242(14) 0.0218(13) 0.0101(11) 0.0033(10) 0.0009(11)
N1 0.0182(11) 0.0260(12) 0.0189(10) 0.0037(9) 0.0053(8) 0.0019(9)
O1 0.0254(10) 0.0446(12) 0.0281(11) 0.0014(10) 0.0041(8) 0.0137(9)
C111 0.0195(13) 0.0367(16) 0.0164(12) 0.0034(12) 0.0040(10) 0.0062(12)
C112 0.0295(15) 0.0375(17) 0.0316(15) 0.0112(13) -0.0013(12) 0.0073(13)
C113 0.0374(18) 0.063(2) 0.0304(15) 0.0207(15) 0.0011(13) 0.0192(16)
C114 0.0239(16) 0.082(3) 0.0252(14) 0.0168(16) -0.0012(12) 0.0096(16)
C115 0.0228(15) 0.064(2) 0.0406(17) 0.0107(16) -0.0018(13) -0.0060(14)
C116 0.0230(15) 0.055(2) 0.0371(16) 0.0213(15) 0.0010(12) -0.0005(14)
C121 0.0205(13) 0.0259(14) 0.0152(11) 0.0040(11) -0.0019(10) 0.0038(11)
O121 0.0246(10) 0.0222(11) 0.0285(10) 0.0084(9) -0.0075(7) 0.0022(8)
C122 0.0257(14) 0.0267(15) 0.0250(13) -0.0005(12) -0.0018(11) -0.0002(11)
C123 0.0343(16) 0.0298(16) 0.0424(17) -0.0069(14) -0.0002(13) 0.0055(13)
C124 0.0276(15) 0.051(2) 0.0365(16) -0.0060(15) 0.0051(12) 0.0083(14)
C125 0.0254(15) 0.0408(18) 0.0295(14) 0.0036(13) 0.0075(11) 0.0008(13)
C126 0.0242(14) 0.0287(15) 0.0249(13) 0.0074(12) 0.0019(11) 0.0039(11)
C2 0.0213(13) 0.0212(14) 0.0205(12) -0.0017(11) 0.0052(10) 0.0061(11)
N2 0.0229(12) 0.0265(12) 0.0193(10) 0.0033(9) 0.0049(9) 0.0052(10)
O2 0.0268(11) 0.0375(12) 0.0304(10) 0.0102(9) 0.0024(8) -0.0018(9)
C211 0.0200(13) 0.0297(15) 0.0264(14) 0.0096(12) 0.0036(11) 0.0046(11)
C212 0.0451(19) 0.072(2) 0.0311(16) 0.0002(16) 0.0008(14) 0.0327(17)
C213 0.0368(19) 0.117(3) 0.044(2) 0.026(2) 0.0069(15) 0.041(2)
C214 0.0274(17) 0.084(3) 0.0403(18) 0.0242(18) -0.0071(14) 0.0021(17)
C215 0.059(2) 0.060(2) 0.0358(17) -0.0018(16) -0.0191(16) 0.0168(18)
C216 0.0381(17) 0.058(2) 0.0345(16) 0.0002(15) -0.0052(13) 0.0239(15)
C221 0.0247(14) 0.0249(15) 0.0272(13) 0.0032(12) -0.0049(11) 0.0021(11)
O221 0.0342(11) 0.0246(11) 0.0331(11) -0.0039(9) -0.0102(8) 0.0137(9)
C222 0.0488(18) 0.0285(16) 0.0293(15) 0.0048(13) -0.0088(13) -0.0077(14)
C223 0.099(3) 0.036(2) 0.0433(19) 0.0182(17) -0.023(2) -0.0299(19)
C224 0.083(3) 0.083(3) 0.0378(19) 0.030(2) -0.0102(19) -0.048(2)
C225 0.0432(18) 0.055(2) 0.0278(15) 0.0081(15) 0.0034(13) -0.0125(15)
C226 0.0205(14) 0.0368(17) 0.0292(14) 0.0042(13) 0.0004(11) 0.0012(12)
P3 0.0254(4) 0.0194(4) 0.0252(3) 0.0051(3) 0.0035(3) 0.0048(3)
O31 0.0273(10) 0.0208(10) 0.0389(10) 0.0055(8) 0.0038(8) 0.0054(8)
O32 0.0278(10) 0.0212(9) 0.0283(9) 0.0097(8) 0.0062(7) 0.0078(8)
O33 0.0399(11) 0.0276(11) 0.0269(9) 0.0054(8) 0.0049(8) 0.0112(9)
C31 0.0286(14) 0.0238(15) 0.0220(13) 0.0073(12) 0.0066(11) 0.0005(11)
C32 0.0310(16) 0.0306(16) 0.0377(16) 0.0017(13) 0.0080(12) 0.0048(13)
C33 0.0270(16) 0.054(2) 0.0448(17) 0.0185(16) 0.0089(13) 0.0097(14)
C34 0.0319(17) 0.055(2) 0.0266(15) 0.0064(15) 0.0062(12) -0.0093(15)
C35 0.0431(18) 0.0385(18) 0.0292(15) 0.0011(14) 0.0069(13) -0.0131(15)
C36 0.0335(16) 0.0333(17) 0.0303(15) 0.0023(13) 0.0101(12) 0.0004(13)
C3 0.0172(12) 0.0170(13) 0.0156(11) 0.0066(11) 0.0037(9) 0.0022(10)
N3 0.0168(10) 0.0211(11) 0.0203(10) 0.0006(9) 0.0005(8) 0.0051(9)
O3 0.0201(9) 0.0340(11) 0.0332(11) -0.0070(9) -0.0029(8) 0.0141(8)
C311 0.0188(12) 0.0180(13) 0.0198(12) -0.0009(10) -0.0011(10) 0.0073(10)
C312 0.0201(13) 0.0279(15) 0.0225(13) 0.0028(11) 0.0012(10) 0.0065(11)
C313 0.0294(15) 0.0435(18) 0.0183(13) 0.0000(12) -0.0034(11) 0.0177(13)
C314 0.0182(13) 0.0324(16) 0.0312(14) -0.0088(13) -0.0053(11) 0.0076(12)
C315 0.0155(13) 0.0278(15) 0.0397(16) 0.0020(13) 0.0004(11) 0.0039(11)
C316 0.0207(13) 0.0278(15) 0.0224(12) 0.0009(11) -0.0002(10) 0.0071(11)
C321 0.0146(12) 0.0196(13) 0.0178(12) -0.0015(10) -0.0028(9) 0.0034(10)
O321 0.0171(9) 0.0182(9) 0.0211(9) 0.0048(8) -0.0015(7) 0.0023(7)
C322 0.0193(13) 0.0218(14) 0.0215(12) 0.0021(11) -0.0015(10) 0.0008(10)
C323 0.0226(13) 0.0195(14) 0.0326(14) -0.0059(12) -0.0039(11) 0.0038(11)
C324 0.0182(13) 0.0311(16) 0.0356(15) -0.0061(13) 0.0026(11) 0.0075(11)
C325 0.0213(13) 0.0315(16) 0.0263(13) -0.0019(12) 0.0056(11) 0.0032(11)
C326 0.0172(12) 0.0243(14) 0.0231(13) 0.0027(11) 0.0023(10) 0.0033(11)
P4 0.0247(4) 0.0182(4) 0.0241(3) 0.0012(3) 0.0009(3) 0.0067(3)
O41 0.0258(9) 0.0174(9) 0.0270(9) 0.0001(8) 0.0000(7) 0.0053(7)
O42 0.0336(10) 0.0200(10) 0.0302(9) 0.0046(8) 0.0077(8) 0.0103(8)
O43 0.0294(10) 0.0234(11) 0.0380(11) 0.0042(9) 0.0012(8) 0.0086(8)
C41 0.0253(14) 0.0227(14) 0.0239(13) -0.0010(12) 0.0013(11) 0.0080(11)
C42 0.0374(16) 0.0285(16) 0.0263(14) -0.0009(12) 0.0044(12) 0.0054(13)
C43 0.053(2) 0.054(2) 0.0331(16) 0.0144(16) 0.0033(14) 0.0119(17)
C44 0.048(2) 0.065(2) 0.0231(15) -0.0025(16) -0.0040(14) 0.0098(17)
C45 0.048(2) 0.043(2) 0.0396(17) -0.0055(16) -0.0048(15) -0.0034(15)
C46 0.0427(17) 0.0319(17) 0.0281(15) -0.0009(13) -0.0024(13) -0.0016(14)
C4 0.0224(14) 0.0149(13) 0.0237(13) -0.0018(11) -0.0016(10) 0.0056(11)
N4 0.0255(12) 0.0172(11) 0.0181(10) 0.0025(9) -0.0017(9) 0.0039(9)
O4 0.0276(11) 0.0346(11) 0.0244(9) 0.0113(8) -0.0025(8) 0.0027(9)
C411 0.0219(14) 0.0288(15) 0.0251(13) 0.0021(12) -0.0052(11) 0.0016(11)
C412 0.063(2) 0.063(2) 0.054(2) -0.0222(18) -0.0326(17) 0.0371(19)
C413 0.064(2) 0.097(3) 0.064(2) -0.024(2) -0.0328(19) 0.055(2)
C414 0.0292(17) 0.078(3) 0.0402(18) -0.0016(18) -0.0169(14) 0.0013(17)
C415 0.053(2) 0.045(2) 0.0295(16) -0.0035(15) -0.0113(14) -0.0055(16)
C416 0.0390(17) 0.0357(17) 0.0313(15) 0.0035(14) -0.0025(13) 0.0069(13)
C421 0.0149(12) 0.0204(14) 0.0288(13) 0.0050(11) -0.0007(10) 0.0006(10)
O421 0.0202(9) 0.0207(10) 0.0255(10) 0.0021(8) -0.0026(7) 0.0046(8)
C422 0.0250(14) 0.0202(14) 0.0340(15) 0.0001(12) -0.0034(11) -0.0028(11)
C423 0.0304(16) 0.0245(15) 0.0475(17) 0.0079(13) -0.0008(13) -0.0056(12)
C424 0.0289(16) 0.0433(19) 0.0450(17) 0.0115(15) 0.0086(13) -0.0002(14)
C425 0.0275(15) 0.0293(16) 0.0337(15) 0.0027(13) 0.0078(12) 0.0051(12)
C426 0.0197(13) 0.0216(14) 0.0355(15) 0.0033(12) 0.0001(11) 0.0025(11)

loop_
_atom_type_symbol
_atom_type_description
_atom_type_scat_dispersion_real
_atom_type_scat_dispersion_imag
_atom_type_scat_source
C C 0.0033 0.0016 'International Tables Vol C Tables 4.2.6.8 and 6.1.1.4'
H H 0 0 'International Tables Vol C Tables 4.2.6.8 and 6.1.1.4'
N N 0.0061 0.0033 'International Tables Vol C Tables 4.2.6.8 and 6.1.1.4'
O O 0.0106 0.006 'International Tables Vol C Tables 4.2.6.8 and 6.1.1.4'
P P 0.1023 0.0942 'International Tables Vol C Tables 4.2.6.8 and 6.1.1.4'
Cu Cu 0.3201 1.2651 'International Tables Vol C Tables 4.2.6.8 and 6.1.1.4'

loop_
_exptl_crystal_face_index_h
_exptl_crystal_face_index_k
_exptl_crystal_face_index_l
_exptl_crystal_face_perp_dist
0 0 -1 0.0248
0 0 1 0.0525
1 0 -1 0.0891
-1 0 1 0.0456
0 27 -5 0.086
0 -1 0 0.2001

loop_
_geom_angle_atom_site_label_1
_geom_angle_atom_site_label_2
_geom_angle_atom_site_label_3
_geom_angle
N2 Cu1 N1 176.61(8)
N2 Cu1 O11 86.71(7)
N1 Cu1 O11 95.22(7)
N2 Cu1 O21 96.52(7)
N1 Cu1 O21 86.22(7)
O11 Cu1 O21 91.35(6)
N2 Cu1 O221 76.20(7)
N1 Cu1 O221 101.70(7)
O11 Cu1 O221 162.62(6)
O21 Cu1 O221 93.66(7)
N2 Cu1 O121 101.40(7)
N1 Cu1 O121 75.73(7)
O11 Cu1 O121 93.52(7)
O21 Cu1 O121 161.66(6)
O221 Cu1 O121 86.90(7)
N3 Cu2 O41 85.59(7)
N3 Cu2 N4 176.24(8)
O41 Cu2 N4 97.33(7)
N3 Cu2 O321 78.43(7)
O41 Cu2 O321 163.94(6)
N4 Cu2 O321 98.56(7)
N3 Cu2 O421 108.75(7)
O41 Cu2 O421 97.22(7)
N4 Cu2 O421 73.32(7)
O321 Cu2 O421 89.55(7)
O31 Cu2 N3 97.46(7)
O31 Cu2 O321 92.93(6)
O31 Cu2 O41 87.46(6)
O31 Cu2 N4 80.35(7)
O31 Cu2 O421 153.63(5)
O12 P1 O11 114.68(10)
O12 P1 O13 111.35(10)
O11 P1 O13 106.09(10)
O12 P1 C11 109.00(10)
O11 P1 C11 109.07(11)
O13 P1 C11 106.29(11)
P1 O11 Cu1 127.76(9)
P1 O13 H13O 109.5
C12 C11 C16 118.7(2)
C12 C11 P1 121.0(2)
C16 C11 P1 120.3(2)
C11 C12 C13 120.6(3)
C11 C12 H12 119.7
C13 C12 H12 119.7
C14 C13 C12 119.8(3)
C14 C13 H13 120.1
C12 C13 H13 120.1
C15 C14 C13 120.4(3)
C15 C14 H14 119.8
C13 C14 H14 119.8
C14 C15 C16 120.5(3)
C14 C15 H15 119.8
C16 C15 H15 119.8
C15 C16 C11 120.2(3)
C15 C16 H16 119.9
C11 C16 H16 119.9
O21 P2 O22 114.25(10)
O21 P2 O23 106.94(10)
O22 P2 O23 110.62(10)
O21 P2 C21 109.39(10)
O22 P2 C21 108.32(11)
O23 P2 C21 107.09(11)
P2 O21 Cu1 127.48(10)
P2 O23 H23O 109.5
C22 C21 C26 118.3(2)
C22 C21 P2 121.1(2)
C26 C21 P2 120.6(2)
C21 C22 C23 121.1(3)
C21 C22 H22 119.5
C23 C22 H22 119.5
C24 C23 C22 119.5(3)
C24 C23 H23 120.2
C22 C23 H23 120.2
C25 C24 C23 120.1(3)
C25 C24 H24 120
C23 C24 H24 120
C24 C25 C26 120.3(3)
C24 C25 H25 119.9
C26 C25 H25 119.9
C25 C26 C21 120.7(3)
C25 C26 H26 119.7
C21 C26 H26 119.7
N1 C1 C111 124.1(2)
N1 C1 C121 116.10(19)
C111 C1 C121 119.67(19)
C1 N1 O1 117.04(18)
C1 N1 Cu1 124.70(16)
O1 N1 Cu1 118.10(14)
N1 O1 H1 109.5
C112 C111 C116 119.6(2)
C112 C111 C1 120.7(2)
C116 C111 C1 119.6(2)
C111 C112 C113 119.8(3)
C111 C112 H112 120.1
C113 C112 H112 120.1
C114 C113 C112 120.3(3)
C114 C113 H113 119.9
C112 C113 H113 119.9
C115 C114 C113 119.8(2)
C115 C114 H114 120.1
C113 C114 H114 120.1
C114 C115 C116 120.7(3)
C114 C115 H115 119.7
C116 C115 H115 119.7
C111 C116 C115 119.7(3)
C111 C116 H116 120.1
C115 C116 H116 120.1
O121 C121 C126 107.39(19)
O121 C121 C1 109.17(18)
C126 C121 C1 107.82(19)
O121 C121 C122 110.03(19)
C126 C121 C122 110.30(19)
C1 C121 C122 111.99(19)
C121 O121 Cu1 112.31(14)
C121 O121 H121 109.7(19)
Cu1 O121 H121 106(2)
C123 C122 C121 111.6(2)
C123 C122 H12A 109.3
C121 C122 H12A 109.3
C123 C122 H12B 109.3
C121 C122 H12B 109.3
H12A C122 H12B 108
C124 C123 C122 111.2(2)
C124 C123 H12C 109.4
C122 C123 H12C 109.4
C124 C123 H12D 109.4
C122 C123 H12D 109.4
H12C C123 H12D 108
C123 C124 C125 110.1(2)
C123 C124 H12E 109.6
C125 C124 H12E 109.6
C123 C124 H12F 109.6
C125 C124 H12F 109.6
H12E C124 H12F 108.1
C126 C125 C124 111.2(2)
C126 C125 H12G 109.4
C124 C125 H12G 109.4
C126 C125 H12H 109.4
C124 C125 H12H 109.4
H12G C125 H12H 108
C125 C126 C121 113.0(2)
C125 C126 H12I 109
C121 C126 H12I 109
C125 C126 H12J 109
C121 C126 H12J 109
H12I C126 H12J 107.8
N2 C2 C211 123.6(2)
N2 C2 C221 115.8(2)
C211 C2 C221 120.6(2)
C2 N2 O2 116.98(18)
C2 N2 Cu1 124.24(16)
O2 N2 Cu1 118.73(14)
N2 O2 H2 109.5
C216 C211 C212 118.7(2)
C216 C211 C2 119.6(2)
C212 C211 C2 121.6(2)
C211 C212 C213 120.3(3)
C211 C212 H212 119.9
C213 C212 H212 119.9
C214 C213 C212 120.0(3)
C214 C213 H213 120
C212 C213 H213 120
C213 C214 C215 120.6(3)
C213 C214 H214 119.7
C215 C214 H214 119.7
C214 C215 C216 119.7(3)
C214 C215 H215 120.2
C216 C215 H215 120.2
C211 C216 C215 120.7(3)
C211 C216 H216 119.6
C215 C216 H216 119.6
O221 C221 C222 110.6(2)
O221 C221 C226 106.52(19)
C222 C221 C226 110.6(2)
O221 C221 C2 108.24(19)
C222 C221 C2 111.12(19)
C226 C221 C2 109.6(2)
C221 O221 Cu1 112.37(14)
C221 O221 H221 102(2)
Cu1 O221 H221 101(2)
C223 C222 C221 111.4(2)
C223 C222 H22A 109.3
C221 C222 H22A 109.3
C223 C222 H22B 109.3
C221 C222 H22B 109.3
H22A C222 H22B 108
C224 C223 C222 110.7(3)
C224 C223 H22C 109.5
C222 C223 H22C 109.5
C224 C223 H22D 109.5
C222 C223 H22D 109.5
H22C C223 H22D 108.1
C223 C224 C225 111.3(3)
C223 C224 H22E 109.4
C225 C224 H22E 109.4
C223 C224 H22F 109.4
C225 C224 H22F 109.4
H22E C224 H22F 108
C226 C225 C224 110.0(2)
C226 C225 H22G 109.7
C224 C225 H22G 109.7
C226 C225 H22H 109.7
C224 C225 H22H 109.7
H22G C225 H22H 108.2
C221 C226 C225 113.0(2)
C221 C226 H22I 109
C225 C226 H22I 109
C221 C226 H22J 109
C225 C226 H22J 109
H22I C226 H22J 107.8
O31 P3 O32 114.04(10)
O31 P3 O33 109.42(10)
O32 P3 O33 109.19(9)
O31 P3 C31 108.85(11)
O32 P3 C31 108.30(10)
O33 P3 C31 106.79(11)
P3 O33 H33O 109.5
C36 C31 C32 119.5(2)
C36 C31 P3 120.52(19)
C32 C31 P3 120.0(2)
C33 C32 C31 119.8(3)
C33 C32 H32 120.1
C31 C32 H32 120.1
C34 C33 C32 120.3(3)
C34 C33 H33 119.9
C32 C33 H33 119.9
C35 C34 C33 120.1(3)
C35 C34 H34 120
C33 C34 H34 120
C34 C35 C36 120.3(3)
C34 C35 H35 119.8
C36 C35 H35 119.8
C35 C36 C31 120.0(3)
C35 C36 H36 120
C31 C36 H36 120
N3 C3 C311 123.4(2)
N3 C3 C321 114.17(19)
C311 C3 C321 122.30(19)
C3 N3 O3 117.43(18)
C3 N3 Cu2 121.99(15)
O3 N3 Cu2 120.55(14)
N3 O3 H3 109.5
C316 C311 C312 119.4(2)
C316 C311 C3 117.9(2)
C312 C311 C3 122.7(2)
C313 C312 C311 119.7(2)
C313 C312 H312 120.1
C311 C312 H312 120.1
C314 C313 C312 120.2(2)
C314 C313 H313 119.9
C312 C313 H313 119.9
C315 C314 C313 120.1(2)
C315 C314 H314 119.9
C313 C314 H314 119.9
C314 C315 C316 120.1(2)
C314 C315 H315 120
C316 C315 H315 120
C311 C316 C315 120.5(2)
C311 C316 H316 119.7
C315 C316 H316 119.7
O321 C321 C3 108.39(17)
O321 C321 C326 107.46(18)
C3 C321 C326 109.41(18)
O321 C321 C322 109.91(17)
C3 C321 C322 110.08(18)
C326 C321 C322 111.51(19)
C321 O321 Cu2 113.90(12)
C321 O321 H321 112(2)
Cu2 O321 H321 99(2)
C323 C322 C321 111.75(19)
C323 C322 H32A 109.3
C321 C322 H32A 109.3
C323 C322 H32B 109.3
C321 C322 H32B 109.3
H32A C322 H32B 107.9
C324 C323 C322 109.5(2)
C324 C323 H32C 109.8
C322 C323 H32C 109.8
C324 C323 H32D 109.8
C322 C323 H32D 109.8
H32C C323 H32D 108.2
C323 C324 C325 110.4(2)
C323 C324 H32E 109.6
C325 C324 H32E 109.6
C323 C324 H32F 109.6
C325 C324 H32F 109.6
H32E C324 H32F 108.1
C326 C325 C324 110.4(2)
C326 C325 H32G 109.6
C324 C325 H32G 109.6
C326 C325 H32H 109.6
C324 C325 H32H 109.6
H32G C325 H32H 108.1
C325 C326 C321 112.97(19)
C325 C326 H32I 109
C321 C326 H32I 109
C325 C326 H32J 109
C321 C326 H32J 109
H32I C326 H32J 107.8
O42 P4 O41 114.75(9)
O42 P4 O43 111.86(10)
O41 P4 O43 105.40(10)
O42 P4 C41 109.47(11)
O41 P4 C41 107.74(10)
O43 P4 C41 107.26(10)
P4 O41 Cu2 130.18(10)
P4 O43 H43O 109.5
C42 C41 C46 119.6(2)
C42 C41 P4 120.48(19)
C46 C41 P4 119.95(19)
C41 C42 C43 120.4(3)
C41 C42 H42 119.8
C43 C42 H42 119.8
C44 C43 C42 119.2(3)
C44 C43 H43 120.4
C42 C43 H43 120.4
C45 C44 C43 120.8(3)
C45 C44 H44 119.6
C43 C44 H44 119.6
C44 C45 C46 120.0(3)
C44 C45 H45 120
C46 C45 H45 120
C45 C46 C41 119.9(3)
C45 C46 H46 120
C41 C46 H46 120
N4 C4 C411 122.4(2)
N4 C4 C421 116.96(19)
C411 C4 C421 120.6(2)
C4 N4 O4 115.46(18)
C4 N4 Cu2 126.66(16)
O4 N4 Cu2 117.81(14)
N4 O4 H4 109.5
C416 C411 C412 119.2(2)
C416 C411 C4 120.6(2)
C412 C411 C4 120.2(2)
C411 C412 C413 119.9(3)
C411 C412 H412 120.1
C413 C412 H412 120.1
C414 C413 C412 120.7(3)
C414 C413 H413 119.7
C412 C413 H413 119.7
C413 C414 C415 119.7(3)
C413 C414 H414 120.1
C415 C414 H414 120.1
C414 C415 C416 120.3(3)
C414 C415 H415 119.9
C416 C415 H415 119.9
C411 C416 C415 120.1(3)
C411 C416 H416 119.9
C415 C416 H416 119.9
O421 C421 C4 109.20(18)
O421 C421 C426 107.09(18)
C4 C421 C426 107.88(19)
O421 C421 C422 109.88(18)
C4 C421 C422 112.31(19)
C426 C421 C422 110.3(2)
C421 O421 Cu2 110.59(13)
C421 O421 H421 104(2)
Cu2 O421 H421 95(2)
C423 C422 C421 111.4(2)
C423 C422 H42A 109.3
C421 C422 H42A 109.3
C423 C422 H42B 109.3
C421 C422 H42B 109.3
H42A C422 H42B 108
C424 C423 C422 110.7(2)
C424 C423 H42C 109.5
C422 C423 H42C 109.5
C424 C423 H42D 109.5
C422 C423 H42D 109.5
H42C C423 H42D 108.1
C423 C424 C425 110.9(2)
C423 C424 H42E 109.5
C425 C424 H42E 109.5
C423 C424 H42F 109.5
C425 C424 H42F 109.5
H42E C424 H42F 108
C426 C425 C424 110.9(2)
C426 C425 H42G 109.4
C424 C425 H42G 109.5
C426 C425 H42H 109.4
C424 C425 H42H 109.4
H42G C425 H42H 108
C425 C426 C421 113.1(2)
C425 C426 H42I 109
C421 C426 H42I 109
C425 C426 H42J 109
C421 C426 H42J 109
H42I C426 H42J 107.8

loop_
_geom_bond_atom_site_label_1
_geom_bond_atom_site_label_2
_geom_bond_distance
Cu1 N2 1.9616(19)
Cu1 N1 1.9699(18)
Cu1 O11 2.1113(16)
Cu1 O21 2.1674(17)
Cu1 O221 2.185(2)
Cu1 O121 2.2375(18)
Cu2 N3 1.9582(18)
Cu2 O41 1.9646(15)
Cu2 N4 1.9899(18)
Cu2 O321 2.0418(16)
Cu2 O421 2.3609(17)
Cu2 O31 2.5361(18)
P1 O12 1.5069(17)
P1 O11 1.5160(17)
P1 O13 1.5640(17)
P1 C11 1.797(2)
O13 H13O 0.84
C11 C12 1.388(3)
C11 C16 1.391(4)
C12 C13 1.392(4)
C12 H12 0.95
C13 C14 1.374(4)
C13 H13 0.95
C14 C15 1.365(5)
C14 H14 0.95
C15 C16 1.388(4)
C15 H15 0.95
C16 H16 0.95
P2 O21 1.5109(18)
P2 O22 1.5121(18)
P2 O23 1.5652(18)
P2 C21 1.805(2)
O23 H23O 0.84
C21 C22 1.384(3)
C21 C26 1.388(3)
C22 C23 1.393(3)
C22 H22 0.95
C23 C24 1.377(4)
C23 H23 0.95
C24 C25 1.373(4)
C24 H24 0.95
C25 C26 1.386(3)
C25 H25 0.95
C26 H26 0.95
C1 N1 1.272(3)
C1 C111 1.498(3)
C1 C121 1.533(3)
N1 O1 1.388(2)
O1 H1 0.84
C111 C112 1.382(3)
C111 C116 1.388(4)
C112 C113 1.391(3)
C112 H112 0.95
C113 C114 1.382(4)
C113 H113 0.95
C114 C115 1.363(4)
C114 H114 0.95
C115 C116 1.392(3)
C115 H115 0.95
C116 H116 0.95
C121 O121 1.435(3)
C121 C126 1.529(3)
C121 C122 1.538(3)
O121 H121 0.79(3)
C122 C123 1.525(3)
C122 H12A 0.99
C122 H12B 0.99
C123 C124 1.522(4)
C123 H12C 0.99
C123 H12D 0.99
C124 C125 1.527(4)
C124 H12E 0.99
C124 H12F 0.99
C125 C126 1.518(3)
C125 H12G 0.99
C125 H12H 0.99
C126 H12I 0.99
C126 H12J 0.99
C2 N2 1.269(3)
C2 C211 1.481(3)
C2 C221 1.526(3)
N2 O2 1.391(2)
O2 H2 0.84
C211 C216 1.374(4)
C211 C212 1.381(4)
C212 C213 1.389(4)
C212 H212 0.95
C213 C214 1.353(4)
C213 H213 0.95
C214 C215 1.367(4)
C214 H214 0.95
C215 C216 1.384(4)
C215 H215 0.95
C216 H216 0.95
C221 O221 1.450(3)
C221 C222 1.526(3)
C221 C226 1.528(3)
O221 H221 0.79(3)
C222 C223 1.521(4)
C222 H22A 0.99
C222 H22B 0.99
C223 C224 1.503(5)
C223 H22C 0.99
C223 H22D 0.99
C224 C225 1.532(4)
C224 H22E 0.99
C224 H22F 0.99
C225 C226 1.528(4)
C225 H22G 0.99
C225 H22H 0.99
C226 H22I 0.99
C226 H22J 0.99
P3 O31 1.5062(17)
P3 O32 1.5216(17)
P3 O33 1.5608(17)
P3 C31 1.811(3)
O33 H33O 0.84
C31 C36 1.388(3)
C31 C32 1.393(3)
C32 C33 1.389(4)
C32 H32 0.95
C33 C34 1.378(4)
C33 H33 0.95
C34 C35 1.375(4)
C34 H34 0.95
C35 C36 1.388(4)
C35 H35 0.95
C36 H36 0.95
C3 N3 1.275(3)
C3 C311 1.487(3)
C3 C321 1.521(3)
N3 O3 1.387(2)
O3 H3 0.84
C311 C316 1.382(3)
C311 C312 1.399(3)
C312 C313 1.388(3)
C312 H312 0.95
C313 C314 1.385(4)
C313 H313 0.95
C314 C315 1.374(3)
C314 H314 0.95
C315 C316 1.388(3)
C315 H315 0.95
C316 H316 0.95
C321 O321 1.454(2)
C321 C326 1.534(3)
C321 C322 1.541(3)
O321 H321 0.86(3)
C322 C323 1.524(3)
C322 H32A 0.99
C322 H32B 0.99
C323 C324 1.509(3)
C323 H32C 0.99
C323 H32D 0.99
C324 C325 1.532(3)
C324 H32E 0.99
C324 H32F 0.99
C325 C326 1.527(3)
C325 H32G 0.99
C325 H32H 0.99
C326 H32I 0.99
C326 H32J 0.99
P4 O42 1.5030(18)
P4 O41 1.5241(17)
P4 O43 1.5611(17)
P4 C41 1.803(2)
O43 H43O 0.84
C41 C42 1.382(3)
C41 C46 1.389(3)
C42 C43 1.392(3)
C42 H42 0.95
C43 C44 1.383(4)
C43 H43 0.95
C44 C45 1.369(4)
C44 H44 0.95
C45 C46 1.388(4)
C45 H45 0.95
C46 H46 0.95
C4 N4 1.280(3)
C4 C411 1.502(3)
C4 C421 1.521(3)
N4 O4 1.385(2)
O4 H4 0.84
C411 C416 1.366(3)
C411 C412 1.371(4)
C412 C413 1.395(4)
C412 H412 0.95
C413 C414 1.346(4)
C413 H413 0.95
C414 C415 1.363(4)
C414 H414 0.95
C415 C416 1.393(4)
C415 H415 0.95
C416 H416 0.95
C421 O421 1.444(3)
C421 C426 1.526(3)
C421 C422 1.535(3)
O421 H421 0.77(3)
C422 C423 1.529(4)
C422 H42A 0.99
C422 H42B 0.99
C423 C424 1.528(4)
C423 H42C 0.99
C423 H42D 0.99
C424 C425 1.530(4)
C424 H42E 0.99
C424 H42F 0.99
C425 C426 1.525(3)
C425 H42G 0.99
C425 H42H 0.99
C426 H42I 0.99
C426 H42J 0.99

loop_
_geom_hbond_atom_site_label_D
_geom_hbond_atom_site_label_H
_geom_hbond_atom_site_label_A
_geom_hbond_distance_DH
_geom_hbond_distance_HA
_geom_hbond_distance_DA
_geom_hbond_angle_DHA
_geom_hbond_site_symmetry_A
O13 H13O O32 0.84 1.71 2.546(2) 172.1 2_666
O23 H23O O42 0.84 1.77 2.609(2) 173.8 2_656
O1 H1 O21 0.84 1.96 2.665(2) 141.2 .
O121 H121 O12 0.79(3) 1.92(3) 2.663(2) 158(3) .
O2 H2 O11 0.84 1.99 2.682(2) 138.5 .
O221 H221 O22 0.79(3) 1.86(3) 2.641(2) 169(3) .
O33 H33O O12 0.84 1.78 2.620(2) 175.2 2_666
O3 H3 O41 0.84 1.99 2.633(2) 132.8 .
O321 H321 O32 0.86(3) 1.71(3) 2.570(2) 177(3) .
O43 H43O O22 0.84 1.74 2.574(2) 170.1 2_656
O4 H4 O31 0.84 1.79 2.565(2) 152.6 .
O421 H421 O42 0.77(3) 1.95(3) 2.712(2) 169(3) .
